data_2009523
loop_
_publ_author_name
'Simard, M.G.'
'Wharf, I.'

_publ_section_title
;
 Comparison of the structures of two trimesityltin iodide solvates and
 triphenyltin iodide
;
_journal_issue 3
_journal_name_full 'Acta Crystallographica Section C'
_journal_page_first 397
_journal_page_last 403
_journal_paper_doi 10.1107/S0108270193008935
_journal_volume 50
_journal_year 1994
_chemical_formula_sum 'C18 H15 I Sn'
_chemical_formula_weight 476.91
_space_group_IT_number 2
_space_group_name_Hall '-P 1'
_space_group_name_H-M_alt 'P -1'
_symmetry_cell_setting triclinic
_symmetry_space_group_name_Hall '-P 1'
_symmetry_space_group_name_H-M 'P -1'
_atom_type_scat_source
;Cromer & Mann (1968) for non-H atoms and Stewart, Davidson & Simpson
(1965) for H atoms
;
_cell_angle_alpha 83.928(14)
_cell_angle_beta 78.372(12)
_cell_angle_gamma 76.748(11)
_cell_formula_units_Z 4
_cell_length_a 9.8737(12)
_cell_length_b 9.9216(16)
_cell_length_c 18.799(3)
_cell_measurement_reflns_used 25
_cell_measurement_temperature 295
_cell_measurement_theta_max 44.0
_cell_measurement_theta_min 40.0
_cell_volume 1752.3(5)
_diffrn_measurement_device 'Enraf-Nonius CAD-4'
_diffrn_measurement_method \w/2\q
_diffrn_radiation_type CuK\=\a
_diffrn_radiation_wavelength 1.54108
_diffrn_reflns_av_R_equivalents 0.049
_diffrn_reflns_limit_h_max 12
_diffrn_reflns_limit_h_min -11
_diffrn_reflns_limit_k_max 12
_diffrn_reflns_limit_k_min 0
_diffrn_reflns_limit_l_max 22
_diffrn_reflns_limit_l_min -22
_diffrn_reflns_number 13046
_diffrn_reflns_theta_max 50
_diffrn_standards_decay_% +-1.5
_diffrn_standards_interval_time 60
_diffrn_standards_number 5
_exptl_absorpt_coefficient_mu 25.78
_exptl_absorpt_correction_T_max 0.20
_exptl_absorpt_correction_T_min 0.01
_exptl_absorpt_correction_type 'Gaussian integration (20 x 20 x 20)'
_exptl_crystal_colour white
_exptl_crystal_density_diffrn 1.808
_exptl_crystal_description parallelepiped
_exptl_crystal_size_max '0.56 (101,\=10\=1)'
_exptl_crystal_size_mid '0.18 (011,0\=1\=1)'
_exptl_crystal_size_min '0.12 (01\=1,0\=11)'
_refine_diff_density_max 0.73
_refine_diff_density_min -1.06
_refine_ls_extinction_coef 0.629(13)
_refine_ls_extinction_method 'Zachariasen (1967)'
_refine_ls_goodness_of_fit_obs 1.62
_refine_ls_number_parameters 482
_refine_ls_number_reflns 4711
_refine_ls_R_factor_obs 0.037
_refine_ls_shift/esd_max 0.15
_refine_ls_structure_factor_coef F
_refine_ls_weighting_details 'w = 1/[\s^2^(F) + 0.0001F^2^]'
_refine_ls_weighting_scheme calc
_refine_ls_wR_factor_obs 0.039
_reflns_number_observed 4711
_reflns_number_total 6625
_reflns_observed_criterion I>=3\s(I)
_cod_data_source_file br1044.cif
_cod_data_source_block br1044br1044_structure_3_of_4
_cod_depositor_comments
;
The following automatic conversions were performed:

'_refine_ls_weighting_scheme' value '1/[\s^2^(F) + 0.0001F^2^]' was
changed to 'calc'. New tag '_refine_ls_weighting_details' was
created. The value of the new tag was set to 'w = 1/[\s^2^(F) +
0.0001F^2^]'.

Automatic conversion script
Id: cif_fix_values 3143 2015-03-26 13:38:13Z robertas 
;
_cod_original_formula_sum 'C18 H15 I1 Sn1'
_cod_database_code 2009523

loop_
_space_group_symop_id
_space_group_symop_operation_xyz
1 x,y,z
2 -x,-y,-z

loop_
_atom_site_label
_atom_site_fract_x
_atom_site_fract_y
_atom_site_fract_z
I(1) .17373(7) .48232(5) .61574(3)
I(2) .61274(8) .16675(7) .09909(4)
Sn(1) .33466(5) .24262(4) .56223(2)
Sn(2) .80102(5) .33013(4) .05519(2)
C(111) .3570(7) .2773(6) .4472(3)
C(112) .2399(8) .3139(8) .4131(4)
C(113) .2586(9) .3340(9) .3377(4)
C(114) .3927(9) .3177(9) .2977(4)
C(115) .5089(9) .2811(8) .3291(4)
C(116) .4924(8) .2617(7) .4046(4)
C(121) .5301(7) .2150(7) .5988(3)
C(122) .6066(9) .3183(7) .5846(4)
C(123) .7356(10) .2962(9) .6067(5)
C(124) .7883(9) .1740(9) .6410(5)
C(125) .7141(9) .0718(8) .6560(4)
C(126) .5861(8) .0923(7) .6337(4)
C(131) .2240(7) .0840(6) .6048(4)
C(132) .1940(8) .0488(8) .6786(4)
C(133) .1232(10) -.0549(9) .7056(4)
C(134) .0844(9) -.1286(8) .6589(5)
C(135) .1119(9) -.0990(8) .5849(5)
C(136) .1810(8) .0081(7) .5577(4)
C(211) .8375(7) .3394(6) -.0600(3)
C(212) .9776(8) .3034(7) -.0970(4)
C(213) 1.0052(9) .3084(9) -.1730(4)
C(214) .8984(11) .3447(10) -.2107(4)
C(215) .7608(10) .3788(9) -.1748(4)
C(216) .7296(9) .3776(8) -.0990(4)
C(221) .7050(7) .5240(6) .0994(3)
C(222) .6743(9) .6430(7) .0552(4)
C(223) .6105(10) .7683(8) .0848(5)
C(224) .5749(10) .7749(9) .1594(5)
C(225) .6048(10) .6584(10) .2044(4)
C(226) .6682(9) .5320(8) .1749(4)
C(231) .9854(8) .2299(6) .0963(3)
C(232) 1.0539(9) .3040(7) .1303(4)
C(233) 1.1745(10) .2400(10) .1558(5)
C(234) 1.2292(10) .1025(10) .1481(5)
C(235) 1.1637(10) .0274(8) .1151(5)
C(236) 1.0412(10) .0907(8) .0895(4)
H(112) .145(7) .322(7) .442(3)
H(113) .168(8) .357(8) .318(4)
H(114) .407(7) .336(7) .241(3)
H(115) .605(7) .268(7) .298(3)
H(116) .572(7) .240(7) .428(4)
H(122) .568(7) .401(8) .563(4)
H(123) .783(7) .368(8) .602(4)
H(124) .876(7) .155(7) .655(3)
H(125) .747(8) -.017(8) .681(4)
H(126) .537(7) .021(7) .641(3)
H(132) .210(8) .108(8) .711(4)
H(133) .114(8) -.083(8) .759(4)
H(134) .047(9) -.210(9) .685(4)
H(135) .092(9) -.155(9) .552(4)
H(136) .193(7) .031(6) .506(3)
H(212) 1.054(7) .275(7) -.070(3)
H(213) 1.098(7) .288(7) -.199(3)
H(214) .904(8) .360(8) -.261(4)
H(215) .685(7) .411(7) -.199(4)
H(216) .631(7) .407(7) -.074(3)
H(222) .693(7) .640(7) .005(3)
H(223) .605(9) .858(9) .050(4)
H(224) .549(8) .874(8) .178(4)
H(225) .586(8) .662(8) .252(4)
H(226) .659(8) .450(8) .204(4)
H(232) 1.017(7) .402(7) .135(3)
H(233) 1.230(7) .290(7) .174(3)
H(234) 1.309(7) .054(7) .168(3)
H(235) 1.205(9) -.073(9) .107(4)
H(236) .992(7) .036(7) .067(3)

loop_
_geom_angle_atom_site_label_1
_geom_angle_atom_site_label_2
_geom_angle_atom_site_label_3
_geom_angle
_geom_angle_publ_flag
I(1) Sn(1) C(111) 104.91(16) yes
I(1) Sn(1) C(121) 105.71(17) yes
I(1) Sn(1) C(131) 106.93(17) yes
C(111) Sn(1) C(121) 112.6(3) yes
C(111) Sn(1) C(131) 113.3(3) yes
C(121) Sn(1) C(131) 112.6(3) yes
Sn(1) C(111) C(112) 121.6(5) yes
Sn(1) C(111) C(116) 119.4(5) yes
Sn(1) C(121) C(122) 120.3(5) yes
Sn(1) C(121) C(126) 121.0(5) yes
Sn(1) C(131) C(132) 122.3(5) yes
Sn(1) C(131) C(136) 120.2(5) yes
C(112) C(111) C(116) 119.0(6) no
C(111) C(112) C(113) 120.0(7) no
C(112) C(113) C(114) 119.4(7) no
C(113) C(114) C(115) 122.0(7) no
C(114) C(115) C(116) 119.4(7) no
C(111) C(116) C(115) 120.1(7) no
C(122) C(121) C(126) 118.7(7) no
C(121) C(122) C(123) 119.3(7) no
C(122) C(123) C(124) 120.7(8) no
C(123) C(124) C(125) 120.8(8) no
C(124) C(125) C(126) 119.0(7) no
C(121) C(126) C(125) 121.5(7) no
C(132) C(131) C(136) 117.5(7) no
C(131) C(132) C(133) 121.8(7) no
C(132) C(133) C(134) 119.7(7) no
C(133) C(134) C(135) 121.2(8) no
C(134) C(135) C(136) 119.0(8) no
C(131) C(136) C(135) 120.8(7) no
C(111) C(112) H(112) 119(4) yes
C(113) C(112) H(112) 120(4) no
C(112) C(113) H(113) 114(4) no
C(114) C(113) H(113) 126(4) no
C(113) C(114) H(114) 119(4) no
C(115) C(114) H(114) 118(4) no
C(114) C(115) H(115) 119(4) no
C(116) C(115) H(115) 121(4) no
C(111) C(116) H(116) 119(4) yes
C(115) C(116) H(116) 120(4) no
C(121) C(122) H(122) 118(5) yes
C(123) C(122) H(122) 121(5) no
C(122) C(123) H(123) 119(4) no
C(124) C(123) H(123) 119(4) no
C(123) C(124) H(124) 122(4) no
C(125) C(124) H(124) 116(4) no
C(124) C(125) H(125) 123(4) no
C(126) C(125) H(125) 117(4) no
C(121) C(126) H(126) 118(4) yes
C(125) C(126) H(126) 120(4) no
C(131) C(132) H(132) 118(4) yes
C(133) C(132) H(132) 119(4) no
C(132) C(133) H(133) 118(4) no
C(134) C(133) H(133) 121(4) no
C(133) C(134) H(134) 110(5) no
C(135) C(134) H(134) 127(5) no
C(134) C(135) H(135) 121(5) no
C(136) C(135) H(135) 119(5) no
C(131) C(136) H(136) 121(4) yes
C(135) C(136) H(136) 117(4) no
I(2) Sn(2) C(211) 105.54(18) yes
I(2) Sn(2) C(221) 106.13(19) yes
I(2) Sn(2) C(231) 106.26(18) yes
C(211) Sn(2) C(221) 113.5(2) yes
C(211) Sn(2) C(231) 111.7(3) yes
C(221) Sn(2) C(231) 113.0(3) yes
Sn(2) C(211) C(212) 118.0(5) yes
Sn(2) C(211) C(216) 122.6(5) yes
Sn(2) C(221) C(222) 121.3(5) yes
Sn(2) C(221) C(226) 119.6(5) yes
Sn(2) C(231) C(232) 120.4(5) yes
Sn(2) C(231) C(236) 121.4(6) yes
C(212) C(211) C(216) 119.5(6) no
C(211) C(212) C(213) 119.4(7) no
C(212) C(213) C(214) 120.6(8) no
C(213) C(214) C(215) 120.3(7) no
C(214) C(215) C(216) 120.6(8) no
C(211) C(216) C(215) 119.6(7) no
C(222) C(221) C(226) 119.0(6) no
C(221) C(222) C(223) 120.7(7) no
C(222) C(223) C(224) 119.8(7) no
C(223) C(224) C(225) 120.6(7) no
C(224) C(225) C(226) 119.8(7) no
C(221) C(226) C(225) 120.1(7) no
C(232) C(231) C(236) 118.2(7) no
C(231) C(232) C(233) 120.5(7) no
C(232) C(233) C(234) 120.7(8) no
C(233) C(234) C(235) 119.9(8) no
C(234) C(235) C(236) 120.8(8) no
C(231) C(236) C(235) 120.7(8) no
C(211) C(212) H(212) 119(4) yes
C(213) C(212) H(212) 120(4) no
C(212) C(213) H(213) 121(4) no
C(214) C(213) H(213) 118(4) no
C(213) C(214) H(214) 128(5) no
C(215) C(214) H(214) 111(5) no
C(214) C(215) H(215) 122(4) no
C(216) C(215) H(215) 116(4) no
C(211) C(216) H(216) 120(4) yes
C(215) C(216) H(216) 119(4) no
C(221) C(222) H(222) 120(4) yes
C(223) C(222) H(222) 118(4) no
C(222) C(223) H(223) 117(4) no
C(224) C(223) H(223) 121(4) no
C(223) C(224) H(224) 114(4) no
C(225) C(224) H(224) 122(4) no
C(224) C(225) H(225) 121(5) no
C(226) C(225) H(225) 118(5) no
C(221) C(226) H(226) 118(4) yes
C(225) C(226) H(226) 118(4) no
C(231) C(232) H(232) 119(4) yes
C(233) C(232) H(232) 120(4) no
C(232) C(233) H(233) 122(4) no
C(234) C(233) H(233) 116(4) no
C(233) C(234) H(234) 122(4) no
C(235) C(234) H(234) 117(4) no
C(234) C(235) H(235) 120(5) no
C(236) C(235) H(235) 119(5) no
C(231) C(236) H(236) 119(4) yes
C(235) C(236) H(236) 120(4) no

loop_
_geom_bond_atom_site_label_1
_geom_bond_atom_site_label_2
_geom_bond_distance
_geom_bond_publ_flag
I(1) Sn(1) 2.7060(8) yes
Sn(1) C(111) 2.128(6) yes
Sn(1) C(121) 2.127(7) yes
Sn(1) C(131) 2.117(7) yes
C(111) C(112) 1.391(10) no
C(111) C(116) 1.397(10) yes
C(112) C(113) 1.390(10) no
C(113) C(114) 1.368(12) no
C(114) C(115) 1.354(12) no
C(115) C(116) 1.393(10) no
C(121) C(122) 1.381(10) yes
C(121) C(126) 1.374(9) yes
C(122) C(123) 1.382(12) no
C(123) C(124) 1.355(13) no
C(124) C(125) 1.356(13) no
C(125) C(126) 1.375(11) no
C(131) C(132) 1.384(10) yes
C(131) C(136) 1.403(10) yes
C(132) C(133) 1.371(12) no
C(133) C(134) 1.361(14) no
C(134) C(135) 1.377(13) no
C(135) C(136) 1.389(11) yes
I(2) Sn(2) 2.6916(8) yes
Sn(2) C(211) 2.118(6) yes
Sn(2) C(221) 2.116(6) yes
Sn(2) C(231) 2.116(7) yes
C(211) C(212) 1.401(10) no
C(211) C(216) 1.374(10) yes
C(212) C(213) 1.398(11) no
C(213) C(214) 1.348(14) no
C(214) C(215) 1.372(14) no
C(215) C(216) 1.395(11) no
C(221) C(222) 1.380(9) yes
C(221) C(226) 1.398(10) yes
C(222) C(223) 1.378(11) no
C(223) C(224) 1.380(13) no
C(224) C(225) 1.370(13) no
C(225) C(226) 1.386(11) no
C(231) C(232) 1.381(10) yes
C(231) C(236) 1.374(10) yes
C(232) C(233) 1.367(12) no
C(233) C(234) 1.359(13) no
C(234) C(235) 1.356(14) no
C(235) C(236) 1.383(12) no
C(112) H(112) 0.98(6) no
C(113) H(113) 1.01(7) no
C(114) H(114) 1.04(6) no
C(115) H(115) 1.00(7) no
C(116) H(116) 0.94(7) no
C(122) H(122) 0.91(7) no
C(123) H(123) 0.93(7) no
C(124) H(124) 0.93(7) no
C(125) H(125) 0.98(7) no
C(126) H(126) 0.93(7) no
C(132) H(132) 0.95(7) no
C(133) H(133) 1.00(7) no
C(134) H(134) 1.00(9) no
C(135) H(135) 0.95(8) no
C(136) H(136) 0.96(6) no
C(212) H(212) 0.97(7) no
C(213) H(213) 0.94(7) no
C(214) H(214) 0.94(7) no
C(215) H(215) 0.94(7) no
C(216) H(216) 0.99(7) no
C(222) H(222) 0.94(6) no
C(223) H(223) 1.05(9) no
C(224) H(224) 1.03(8) no
C(225) H(225) 0.87(7) no
C(226) H(226) 0.95(8) no
C(232) H(232) 0.96(7) no
C(233) H(233) 0.95(7) no
C(234) H(234) 0.94(7) no
C(235) H(235) 1.00(9) no
C(236) H(236) 0.97(7) no
